data_8103916
loop_
_publ_author_name
'Hartenbach, I.'
'Schleid, T.'

_publ_section_title
;
 M4.667Ch[Si O4]3 (M = Nd, Sm; Ch = O, S): structural comparison of two
 apatite-type lanthanoid chalcogenide ortho-oxosilicates
;
_journal_name_full 'Zeitschrift fuer Kristallographie (149,1979-)'
_journal_page_first 206
_journal_page_last 210
_journal_volume 220
_journal_year 2005
_chemical_formula_sum 'Nd4.65 O12 S Si3'
_chemical_name_systematic 'Nd4.65 S (Si O4)3'
_space_group_IT_number 176
_symmetry_space_group_name_Hall '-P 6c'
_symmetry_space_group_name_H-M 'P 63/m'
_cell_angle_alpha 90
_cell_angle_beta 90
_cell_angle_gamma 120
_cell_formula_units_Z 2
_cell_length_a 9.8337
_cell_length_b 9.8337
_cell_length_c 6.8404
_cell_volume 572.857
_citation_journal_id_ASTM ZEKRDZ
_cod_data_source_file Hartenbach_ZEKRDZ_2005_1625.cif
_cod_data_source_block Nd4.65O12S1Si3
_cod_original_cell_volume 572.8568
_cod_original_formula_sum 'Nd4.65 O12 S1 Si3'
_cod_database_code 8103916

loop_
_symmetry_equiv_pos_as_xyz
x,y,z
x-y,x,z+1/2
-y,x-y,z
-x,-y,z+1/2
-x+y,-x,z
y,-x+y,z+1/2
-x,-y,-z
-x+y,-x,-z-1/2
y,-x+y,-z
x,y,-z-1/2
x-y,x,-z
-y,x-y,-z-1/2

loop_
_atom_site_label
_atom_site_type_symbol
_atom_site_fract_x
_atom_site_fract_y
_atom_site_fract_z
_atom_site_occupancy
_atom_site_U_iso_or_equiv
S1 S-2 0 0 0 1 0.0
Nd1 Nd+3 0.3333 0.6667 0.00222 0.827 0.0
O3 O-2 0.3611 0.2644 0.0595 1 0.0
O1 O-2 0.3378 0.4943 0.25 1 0.0
Si1 Si+4 0.409 0.3782 0.25 1 0.0
O2 O-2 0.5993 0.4755 0.25 1 0.0
Nd2 Nd+3 0.24825 0.00299 0.25 1 0.0
